data_7211483
loop_
_publ_author_name
'Yoneyama, Shota'
'Kodama, Takeshi'
'Kikuchi, Koichi'
'Kawabata, Yohei'
'Kikuchi, Kentaro'
'Ono, Toshio'
'Hosokoshi, Yuko'
'Fujita, Wataru'

_publ_section_title
;
 Large structural transformation and ferromagnetic ordering in a
 coordination polymer with a two-dimensional square-planar lattice,
 bis(glycolato)copper(ii)
;
_journal_issue 47
_journal_name_full CrystEngComm
_journal_page_first 10193
_journal_paper_doi 10.1039/c3ce41806e
_journal_volume 15
_journal_year 2013
_chemical_formula_moiety 'C4 H6 Cu O6'
_chemical_formula_sum 'C4 H6 Cu O6'
_chemical_formula_weight 213.63
_space_group_IT_number 14
_symmetry_cell_setting monoclinic
_symmetry_Int_Tables_number 14
_symmetry_space_group_name_Hall '-P 2yn'
_symmetry_space_group_name_H-M 'P 1 21/n 1'
_atom_sites_solution_hydrogens geom
_atom_sites_solution_primary direct
_atom_sites_solution_secondary difmap
_cell_angle_alpha 90.0000
_cell_angle_beta 107.141(8)
_cell_angle_gamma 90.0000
_cell_formula_units_Z 2
_cell_length_a 5.0908(8)
_cell_length_b 8.6939(12)
_cell_length_c 7.7300(14)
_cell_measurement_reflns_used 900
_cell_measurement_temperature 249
_cell_measurement_theta_max 27.40
_cell_measurement_theta_min 3.60
_cell_volume 326.93(9)
_computing_cell_refinement 'CrystalClear-SM Expert 2.0 r4'
_computing_data_collection 'CrystalClear-SM Expert 2.0 r4 (Rigaku, 2009)'
_computing_data_reduction 'CrystalClear-SM Expert 2.0 r4'
_computing_molecular_graphics 'CrystalStructure 4.0'
_computing_publication_material 'CrystalStructure 4.0 (Rigaku, 2010)'
_computing_structure_refinement 'SHELXL97 (Sheldrick, 2008)'
_computing_structure_solution SIR97
_diffrn_ambient_temperature 249
_diffrn_detector_area_resol_mean 14.706
_diffrn_measured_fraction_theta_full 0.996
_diffrn_measured_fraction_theta_max 0.996
_diffrn_measurement_device_type 'Rigaku Mercury'
_diffrn_measurement_method \w
_diffrn_radiation_type 'Mo K\a'
_diffrn_radiation_wavelength 0.71075
_diffrn_reflns_av_R_equivalents 0.0282
_diffrn_reflns_limit_h_max 6
_diffrn_reflns_limit_h_min -6
_diffrn_reflns_limit_k_max 7
_diffrn_reflns_limit_k_min -11
_diffrn_reflns_limit_l_max 9
_diffrn_reflns_limit_l_min -10
_diffrn_reflns_number 2360
_diffrn_reflns_theta_full 27.42
_diffrn_reflns_theta_max 27.42
_diffrn_standards_number 0
_exptl_absorpt_coefficient_mu 3.319
_exptl_absorpt_correction_T_max 0.718
_exptl_absorpt_correction_T_min 0.528
_exptl_absorpt_correction_type multi-scan
_exptl_absorpt_process_details 'REQAB (Rigaku, 1998)'
_exptl_crystal_colour colorless
_exptl_crystal_density_diffrn 2.170
_exptl_crystal_density_method 'not measured'
_exptl_crystal_description unknown
_exptl_crystal_F_000 214.00
_exptl_crystal_size_max 0.400
_exptl_crystal_size_mid 0.100
_exptl_crystal_size_min 0.100
_refine_diff_density_max 0.290
_refine_diff_density_min -0.330
_refine_ls_extinction_method none
_refine_ls_goodness_of_fit_ref 1.183
_refine_ls_hydrogen_treatment refxyz
_refine_ls_number_parameters 64
_refine_ls_number_reflns 743
_refine_ls_number_restraints 0
_refine_ls_R_factor_gt 0.0255
_refine_ls_shift/su_max 0.000
_refine_ls_structure_factor_coef Fsqd
_refine_ls_weighting_details 'w = 1/[\s^2^(Fo^2^)+(0.0280P)^2^+0.0783P] where P=(Fo^2^+2Fc^2^)/3'
_refine_ls_weighting_scheme calc
_refine_ls_wR_factor_ref 0.0640
_reflns_number_gt 647
_reflns_number_total 743
_reflns_threshold_expression F^2^>2.0\s(F^2^)
_cod_data_source_file c3ce41806e.txt
_cod_data_source_block 13042302_250K01
_cod_original_cell_volume 326.93(10)
_cod_database_code 7211483

loop_
_symmetry_equiv_pos_site_id
_symmetry_equiv_pos_as_xyz
1 +X,+Y,+Z
2 1/2-X,1/2+Y,1/2-Z
3 -X,-Y,-Z
4 1/2+X,1/2-Y,1/2+Z

loop_
_atom_site_label
_atom_site_type_symbol
_atom_site_fract_x
_atom_site_fract_y
_atom_site_fract_z
_atom_site_U_iso_or_equiv
_atom_site_adp_type
_atom_site_occupancy
_atom_site_symmetry_multiplicity
_atom_site_calc_flag
Cu1 Cu 0.0000 0.0000 0.0000 0.02073(16) Uani 1.0 2 d
O2 O 0.0475(4) -0.16119(19) -0.1583(3) 0.0239(4) Uani 1.0 4 d
O3 O -0.2418(4) -0.1474(2) 0.0626(3) 0.0248(4) Uani 1.0 4 d
O4 O -0.0897(4) -0.39576(19) -0.2571(3) 0.0256(4) Uani 1.0 4 d
C5 C -0.0923(5) -0.2818(3) -0.1587(3) 0.0189(5) Uani 1.0 4 d
C6 C -0.2678(6) -0.2892(3) -0.0313(4) 0.0240(6) Uani 1.0 4 d
H7 H -0.441(7) -0.311(4) -0.094(5) 0.037(8) Uiso 1.0 4 d
H8 H -0.213(6) -0.369(3) 0.042(4) 0.023(7) Uiso 1.0 4 d
H9 H -0.341(6) -0.134(4) 0.104(4) 0.028(9) Uiso 1.0 4 d

loop_
_atom_site_aniso_label
_atom_site_aniso_U_11
_atom_site_aniso_U_22
_atom_site_aniso_U_33
_atom_site_aniso_U_12
_atom_site_aniso_U_13
_atom_site_aniso_U_23
Cu1 0.0272(3) 0.0170(3) 0.0256(3) -0.00253(15) 0.01959(17) -0.00284(15)
O2 0.0310(9) 0.0211(10) 0.0278(9) -0.0035(7) 0.0215(8) -0.0032(7)
O3 0.0319(10) 0.0219(10) 0.0309(10) -0.0049(8) 0.0253(9) -0.0057(7)
O4 0.0307(9) 0.0242(10) 0.0288(9) -0.0057(7) 0.0193(8) -0.0088(7)
C5 0.0190(11) 0.0224(13) 0.0178(11) 0.0024(9) 0.0095(9) 0.0012(9)
C6 0.0299(13) 0.0218(14) 0.0268(13) -0.0072(11) 0.0185(11) -0.0050(11)

loop_
_atom_type_symbol
_atom_type_description
_atom_type_scat_dispersion_real
_atom_type_scat_dispersion_imag
_atom_type_scat_source
C C 0.0033 0.0016
;
International Tables for Crystallography
(1992, Vol. C, Tables 4.2.6.8 and 6.1.1.4)
;
H H 0.0000 0.0000
;
International Tables for Crystallography
(1992, Vol. C, Table 6.1.1.4)
;
Cu Cu 0.3201 1.2651
;
International Tables for Crystallography
(1992, Vol. C, Tables 4.2.6.8 and 6.1.1.4)
;
O O 0.0106 0.0060
;
International Tables for Crystallography
(1992, Vol. C, Tables 4.2.6.8 and 6.1.1.4)
;

loop_
_geom_angle_atom_site_label_1
_geom_angle_atom_site_label_2
_geom_angle_atom_site_label_3
_geom_angle
_geom_angle_publ_flag
_geom_angle_site_symmetry_1
_geom_angle_site_symmetry_3
O2 Cu1 O2 180.00(10) yes . 3_555
O2 Cu1 O3 83.40(8) yes . .
O2 Cu1 O3 96.60(8) yes . 3_555
O2 Cu1 O3 96.60(8) yes 3_555 .
O2 Cu1 O3 83.40(8) yes 3_555 3_555
O3 Cu1 O3 180.00(11) yes . 3_555
Cu1 O2 C5 115.40(17) yes . .
Cu1 O3 C6 114.73(18) yes . .
O2 C5 O4 123.4(3) yes . .
O2 C5 C6 118.2(2) yes . .
O4 C5 C6 118.4(3) yes . .
O3 C6 C5 108.2(3) yes . .
Cu1 O3 H9 128(3) no . .
C6 O3 H9 114(3) no . .
O3 C6 H7 113(2) no . .
O3 C6 H8 112.9(18) no . .
C5 C6 H7 110(3) no . .
C5 C6 H8 108(2) no . .
H7 C6 H8 104(3) no . .

loop_
_geom_bond_atom_site_label_1
_geom_bond_atom_site_label_2
_geom_bond_distance
_geom_bond_publ_flag
_geom_bond_site_symmetry_2
Cu1 O2 1.9222(18) yes .
Cu1 O2 1.9222(18) yes 3_555
Cu1 O3 1.935(2) yes .
Cu1 O3 1.935(2) yes 3_555
O2 C5 1.266(3) yes .
O3 C6 1.416(4) yes .
O4 C5 1.252(3) yes .
C5 C6 1.514(4) yes .
O3 H9 0.69(4) no .
C6 H7 0.89(3) no .
C6 H8 0.89(3) no .

loop_
_geom_contact_atom_site_label_1
_geom_contact_atom_site_label_2
_geom_contact_distance
_geom_contact_publ_flag
_geom_contact_site_symmetry_2
Cu1 C5 2.718(3) no 3_555
Cu1 C6 2.836(3) no 3_555
O3 O4 3.535(3) no .
Cu1 O4 2.5292(16) no 2_454
Cu1 O4 2.5292(16) no 4_545
Cu1 C5 3.412(2) no 2_454
Cu1 C5 3.412(2) no 4_545
O2 O3 3.518(3) no 1_655
O2 O3 3.152(3) no 4_544
O2 O4 3.207(3) no 2_454
O2 O4 3.146(3) no 4_545
O2 C6 3.512(4) no 1_655
O2 C6 3.313(4) no 4_544
O3 O2 3.518(3) no 1_455
O3 O2 3.152(3) no 4_445
O3 O3 3.594(3) no 3_455
O3 O4 3.147(3) no 2_454
O3 O4 2.584(3) no 4_445
O3 O4 3.221(3) no 4_545
O3 C5 3.235(4) no 4_445
O3 C5 3.429(3) no 4_545
O3 C6 3.394(3) no 4_545
O4 Cu1 2.5292(16) no 2_444
O4 O2 3.207(3) no 2_444
O4 O2 3.146(3) no 4_444
O4 O3 3.147(3) no 2_444
O4 O3 3.221(3) no 4_444
O4 O3 2.584(3) no 4_544
O4 C6 3.436(4) no 4_544
C5 Cu1 3.412(2) no 2_444
C5 O3 3.429(3) no 4_444
C5 O3 3.235(4) no 4_544
C6 O2 3.512(4) no 1_455
C6 O2 3.313(4) no 4_445
C6 O3 3.394(3) no 4_444
C6 O4 3.436(4) no 4_445
Cu1 H7 3.46(3) no .
Cu1 H7 3.46(3) no 3_555
Cu1 H8 3.43(3) no .
Cu1 H8 3.43(3) no 3_555
Cu1 H9 2.42(4) no 3_555
O2 H7 2.98(4) no .
O2 H8 2.94(3) no .
O2 H9 3.23(4) no .
O2 H9 2.94(3) no 3_555
O4 H7 2.58(4) no .
O4 H8 2.58(3) no .
C5 H9 2.98(4) no .
H7 H9 2.12(4) no .
H8 H9 2.24(4) no .
Cu1 H7 3.48(4) no 2_454
Cu1 H7 3.48(4) no 4_545
Cu1 H9 3.41(3) no 1_655
Cu1 H9 3.41(3) no 3_455
O2 H7 2.82(4) no 1_655
O2 H7 3.55(3) no 2_454
O2 H7 3.39(4) no 4_544
O2 H8 2.93(4) no 4_544
O2 H9 3.18(3) no 1_655
O2 H9 2.73(4) no 4_544
O3 H7 2.67(3) no 4_545
O3 H9 3.25(3) no 3_455
O4 H7 3.25(3) no 1_655
O4 H7 3.43(4) no 4_544
O4 H8 2.79(3) no 3_545
O4 H9 3.33(3) no 2_444
O4 H9 1.90(4) no 4_544
C5 H7 3.21(4) no 1_655
C5 H8 3.41(3) no 3_545
C5 H8 3.57(3) no 4_444
C5 H9 2.63(4) no 4_544
C6 H7 3.41(3) no 4_545
C6 H9 3.47(3) no 4_444
H7 Cu1 3.48(4) no 2_444
H7 O2 2.82(4) no 1_455
H7 O2 3.55(3) no 2_444
H7 O2 3.39(4) no 4_445
H7 O3 2.67(3) no 4_444
H7 O4 3.25(3) no 1_455
H7 O4 3.43(4) no 4_445
H7 C5 3.21(4) no 1_455
H7 C6 3.41(3) no 4_444
H7 H8 3.37(5) no 3_445
H7 H8 3.16(4) no 4_444
H7 H9 2.65(4) no 4_444
H8 O2 2.93(4) no 4_445
H8 O4 2.79(3) no 3_545
H8 C5 3.41(3) no 3_545
H8 C5 3.57(3) no 4_545
H8 H7 3.37(5) no 3_445
H8 H7 3.16(4) no 4_545
H8 H8 3.34(4) no 3_545
H8 H9 3.52(4) no 2_445
H9 Cu1 3.41(3) no 1_455
H9 O2 3.18(3) no 1_455
H9 O2 2.73(4) no 4_445
H9 O3 3.25(3) no 3_455
H9 O4 3.33(3) no 2_454
H9 O4 1.90(4) no 4_445
H9 C5 2.63(4) no 4_445
H9 C6 3.47(3) no 4_545
H9 H7 2.65(4) no 4_545
H9 H8 3.52(4) no 2_455
H9 H9 3.02(4) no 3_455

loop_
_geom_hbond_atom_site_label_D
_geom_hbond_atom_site_label_H
_geom_hbond_atom_site_label_A
_geom_hbond_site_symmetry_A
_geom_hbond_distance_DA
_geom_hbond_distance_DH
_geom_hbond_distance_HA
_geom_hbond_angle_DHA
_geom_hbond_publ_flag
O3 H9 O4 4_445 2.584(3) 0.685 1.90(4) 174(3) no

loop_
_geom_torsion_atom_site_label_1
_geom_torsion_atom_site_label_2
_geom_torsion_atom_site_label_3
_geom_torsion_atom_site_label_4
_geom_torsion
_geom_torsion_publ_flag
_geom_torsion_site_symmetry_1
_geom_torsion_site_symmetry_3
_geom_torsion_site_symmetry_4
O2 Cu1 O3 C6 -0.69(10) no . . .
O3 Cu1 O2 C5 1.91(11) no . . .
O2 Cu1 O3 C6 -179.31(10) no . 3_555 3_555
O3 Cu1 O2 C5 -178.09(11) no 3_555 . .
O2 Cu1 O3 C6 179.31(10) no 3_555 . .
O3 Cu1 O2 C5 178.09(11) no . 3_555 3_555
O2 Cu1 O3 C6 0.69(10) no 3_555 3_555 3_555
O3 Cu1 O2 C5 -1.91(11) no 3_555 3_555 3_555
Cu1 O2 C5 O4 178.31(13) no . . .
Cu1 O2 C5 C6 -2.7(2) no . . .
Cu1 O3 C6 C5 -0.4(2) no . . .
O2 C5 C6 O3 2.0(3) no . . .
O4 C5 C6 O3 -178.94(17) no . . .
